data_2007536
loop_
_publ_author_name
'Krieger, Claus'
'Wartini, Alexander R.'
'Neugebauer, Franz A.'

_publ_section_title
;9,10-Dihydro-1,4-dimethoxy-5,8-dimethyl-<i>cis</i>-9,10-diphenyl-9,10-anthracenediol,
 a Crowded Planar 9,10-Dihydroanthracene
;
_journal_issue 8
_journal_name_full 'Acta Crystallographica Section C'
_journal_page_first 1125
_journal_page_last 1127
_journal_paper_doi 10.1107/S0108270198003187
_journal_volume 54
_journal_year 1998
_chemical_formula_moiety 'C30 H28 O4'
_chemical_formula_sum 'C30 H28 O4'
_chemical_formula_weight 452.55
_chemical_name_systematic
;
9,10-dihydro-1,4-dimethoxy-5,8-dimethyl-cis-9,10-diphenyl-
9,10-anthracenediol
;
_space_group_IT_number 2
_symmetry_cell_setting triclinic
_symmetry_space_group_name_Hall '-P 1'
_symmetry_space_group_name_H-M 'P -1'
_atom_type_scat_source 'Waasmaier & Kirfel (1995)'
_cell_angle_alpha 66.33(2)
_cell_angle_beta 79.23(2)
_cell_angle_gamma 70.08(2)
_cell_formula_units_Z 2
_cell_length_a 8.229(3)
_cell_length_b 11.522(3)
_cell_length_c 14.430(4)
_cell_measurement_reflns_used 30
_cell_measurement_temperature 298
_cell_measurement_theta_max 16
_cell_measurement_theta_min 12
_cell_volume 1176.1(7)
_computing_cell_refinement 'CAD-4 Operations Manual'
_computing_data_collection 'CAD-4 Operations Manual (Enraf-Nonius, 1977)'
_computing_data_reduction 'maXus (Mackay et al., 1998)'
_computing_molecular_graphics 'ORTEPII (Johnson, 1976)'
_computing_publication_material maXus
_computing_structure_refinement maXus
_computing_structure_solution 'SIR (Burla et al., 1989)'
_diffrn_ambient_temperature 294
_diffrn_measurement_device 'Enraf Nonius CAD-4'
_diffrn_measurement_method \q/2\q
_diffrn_radiation_type MoK\a
_diffrn_radiation_wavelength 0.71073
_diffrn_reflns_av_R_equivalents 0.017
_diffrn_reflns_limit_h_max 10
_diffrn_reflns_limit_h_min 0
_diffrn_reflns_limit_k_max 14
_diffrn_reflns_limit_k_min -12
_diffrn_reflns_limit_l_max 17
_diffrn_reflns_limit_l_min -17
_diffrn_reflns_number 4782
_diffrn_reflns_theta_max 25.03
_diffrn_standards_decay_% 2.9
_diffrn_standards_interval_time 60
_diffrn_standards_number 3
_exptl_absorpt_coefficient_mu 0.078
_exptl_absorpt_correction_type none
_exptl_crystal_colour Colourless
_exptl_crystal_density_diffrn 1.279
_exptl_crystal_density_meas 1.300
_exptl_crystal_density_method 'flotation in heptane/tetrachloromethane'
_exptl_crystal_description prism
_exptl_crystal_F_000 480
_exptl_crystal_size_max 0.3
_exptl_crystal_size_mid 0.2
_exptl_crystal_size_min 0.2
_refine_diff_density_max 0.13
_refine_diff_density_min -0.17
_refine_ls_extinction_method none
_refine_ls_goodness_of_fit_obs 1.022
_refine_ls_hydrogen_treatment 'H atoms riding'
_refine_ls_matrix_type full
_refine_ls_number_parameters 335
_refine_ls_number_reflns 3366
_refine_ls_R_factor_obs .068
_refine_ls_shift/esd_max 0.0235
_refine_ls_shift/esd_mean 0.0021
_refine_ls_structure_factor_coef F
_refine_ls_weighting_details 'w = 1/[\s^2^(F~o~) + 0.0021F~o~^2^]'
_refine_ls_weighting_scheme calc
_refine_ls_wR_factor_obs .056
_reflns_number_observed 3366
_reflns_number_total 4611
_reflns_observed_criterion I>0.5\s(I)
_cod_data_source_file jz1274.cif
_cod_data_source_block jz1274
_cod_depositor_comments
;
The following automatic conversions were performed:
'_symmetry_cell_setting' value 'Triclinic' changed to 'triclinic'
according to '/home/saulius/struct/CIF-dictionaries/cif_core.dic'
dictionary named 'cif_core.dic' version 2.4.1 from
2010-06-29.

'_geom_bond_publ_flag' value 'Y' changed to 'y' according to
'/home/saulius/struct/CIF-dictionaries/cif_core.dic' dictionary named
'cif_core.dic' version 2.4.1 from 2010-06-29 (18 times).

Automatic conversion script
Id: cif_fix_enum 1527 2010-12-29 10:47:43Z saulius 

The following automatic conversions were performed:

'_atom_site_thermal_displace_type' tag value 'Uij' was replaced with
'Uani' value 34 times.

Automatic conversion script
Id: cif_fix_values 1646 2011-03-28 12:23:43Z adriana 

The following automatic conversions were performed:

'_refine_ls_weighting_scheme' value 'w = 1/[\s^2^(F~o~) +
0.0021F~o~^2^]' was changed to 'calc'. New tag
'_refine_ls_weighting_details' was created. The value of the new tag
was set to 'w = 1/[\s^2^(F~o~) + 0.0021F~o~^2^]'.

Automatic conversion script
Id: cif_fix_values 3143 2015-03-26 13:38:13Z robertas 
;
_cod_original_cell_volume 1176.0(7)
_cod_database_code 2007536

loop_
_symmetry_equiv_pos_as_xyz
+X,+Y,+Z
-X,-Y,-Z

loop_
_atom_site_aniso_label
_atom_site_aniso_U_11
_atom_site_aniso_U_22
_atom_site_aniso_U_33
_atom_site_aniso_U_12
_atom_site_aniso_U_13
_atom_site_aniso_U_23
C1 .0497(9) .0467(9) .0437(9) -.0174(7) .0089(7) -.0185(7)
C2 .0640(10) .0630(10) .0411(9) -.0270(9) .0120(8) -.0259(8)
C3 .0630(10) .0670(10) .0333(9) -.0236(9) -.0001(7) -.0145(8)
C4 .0469(9) .0505(9) .0471(9) -.0146(7) .0008(7) -.0127(7)
C4a .0411(8) .0486(8) .0360(8) -.0202(7) .0046(6) -.0138(7)
C5 .0610(10) .0770(10) .0570(10) -.0332(9) .0139(8) -.0394(9)
C6 .0920(10) .110(2) .0570(10) -.0510(10) .0180(10) -.0520(10)
C7 .0920(10) .104(2) .0420(10) -.0450(10) -.0020(10) -.0240(10)
C8 .0730(10) .0760(10) .0405(9) -.0367(9) -.0009(8) -.0156(9)
C8a .0504(9) .0562(9) .0384(8) -.0275(8) .0045(7) -.0154(7)
C9 .0450(9) .0490(9) .0398(8) -.0163(7) .0022(6) -.0139(7)
C9a .0439(8) .0427(8) .0360(8) -.0189(7) .0059(6) -.0129(6)
C10 .0461(8) .0437(8) .0470(8) -.0200(7) .0060(7) -.0200(7)
C10a .0469(8) .0583(9) .0441(8) -.0273(8) .0102(7) -.0236(7)
O1' .0733(7) .0536(7) .0585(7) -.0086(6) .0082(6) -.0255(6)
O4' .0720(8) .0577(7) .0524(7) -.0036(6) -.0120(6) -.0098(5)
C1" .0900(10) .0620(10) .0780(10) -.0200(10) .0290(10) -.0350(10)
C4" .0900(10) .0660(10) .0720(10) -.0140(10) -.0280(10) -.0060(10)
C5' .089(2) .096(2) .102(2) -.0280(10) .0150(10) -.0720(10)
C8' .113(2) .089(2) .0550(10) -.0190(10) -.0330(10) -.0080(10)
O9' .0474(6) .0645(7) .0577(7) -.0134(5) -.0011(5) -.0205(6)
O10' .0526(6) .0491(6) .0628(7) -.0247(5) .0068(5) -.0202(5)
C11 .0450(9) .0505(9) .0478(9) -.0168(7) .0045(7) -.0242(7)
C12 .0509(9) .0580(10) .0485(9) -.0224(8) .0012(7) -.0155(8)
C13 .0570(10) .0820(10) .0570(10) -.0370(10) .0026(8) -.0225(9)
C14 .0400(10) .0900(10) .0770(10) -.0170(10) .0021(8) -.0370(10)
C15 .0510(10) .0640(10) .116(2) -.0100(10) .0030(10) -.0320(10)
C16 .0510(10) .0560(10) .1020(10) -.0189(9) .0098(9) -.0290(10)
C91 .0720(10) .0487(9) .0359(8) -.0223(8) -.0009(7) -.0106(7)
C92 .0810(10) .0620(10) .0600(10) -.0350(10) .0167(9) -.0240(9)
C93 .115(2) .0800(10) .0700(10) -.0580(10) .0230(10) -.0280(10)
C94 .161(2) .0670(10) .0580(10) -.063(2) .0090(10) -.0110(10)
C95 .151(2) .0510(10) .0770(10) -.0300(10) -.0130(10) -.0050(10)
C96 .0870(10) .0540(10) .0740(10) -.0140(10) -.0080(10) -.0065(9)

loop_
_atom_site_label
_atom_site_fract_x
_atom_site_fract_y
_atom_site_fract_z
_atom_site_U_iso_or_equiv
_atom_site_thermal_displace_type
_atom_site_occupancy
C1 .1991(2) .06810(10) .43770(10) .0517(8) Uani 1.00
C2 .2537(2) .0073(2) .53400(10) .0611(9) Uani 1.00
C3 .3710(2) -.1177(2) .56290(10) .0605(9) Uani 1.00
C4 .4316(2) -.17930(10) .49400(10) .0544(8) Uani 1.00
C4a .3847(2) -.11590(10) .39240(10) .0463(8) Uani 1.00
C5 .4386(2) -.1873(2) .14650(10) .0700(10) Uani 1.00
C6 .3663(3) -.1267(2) .05360(10) .0910(10) Uani 1.00
C7 .2448(3) -.0049(2) .02700(10) .0860(10) Uani 1.00
C8 .1896(2) .0642(2) .09120(10) .0690(10) Uani 1.00
C8a .2611(2) .00590(10) .18710(10) .0528(8) Uani 1.00
C9 .1949(2) .08290(10) .25870(10) .0498(8) Uani 1.00
C9a .2656(2) .01000(10) .36368(9) .0452(7) Uani 1.00
C10 .4573(2) -.19200(10) .32090(10) .0495(8) Uani 1.00
C10a .3838(2) -.12020(10) .21560(10) .0537(8) Uani 1.00
O1' .07150(10) .18810(10) .40659(8) .0695(6) Uani 1.00
O4' .53640(10) -.30910(10) .52040(8) .0702(6) Uani 1.00
C1" -.0109(3) .2459(2) .48130(10) .0850(10) Uani 1.00
C4" .5941(3) -.3760(2) .62080(10) .0870(10) Uani 1.00
C5' .5722(3) -.3224(2) .1670(2) .1010(10) Uani 1.00
C8' .0525(3) .1965(2) .0523(2) .0970(10) Uani 1.00
O9' .01020(10) .10150(10) .27134(7) .0637(6) Uani 1.00
O10' .40250(10) -.31097(9) .36410(8) .0600(6) Uani 1.00
C11 .6567(2) -.22680(10) .31150(10) .0520(8) Uani 1.00
C12 .7355(2) -.1294(2) .25930(10) .0580(9) Uani 1.00
C13 .9152(2) -.1581(2) .24640(10) .0710(10) Uani 1.00
C14 1.0177(2) -.2848(2) .28560(10) .0770(10) Uani 1.00
C15 .9425(2) -.3839(2) .3390(2) .0870(10) Uani 1.00
C16 .7644(2) -.3555(2) .35270(10) .0780(10) Uani 1.00
C91 .2346(2) .21800(10) .20930(10) .0577(9) Uani 1.00
C92 .4026(2) .2205(2) .18080(10) .0740(10) Uani 1.00
C93 .4442(3) .3399(2) .13510(10) .0950(10) Uani 1.00
C94 .3156(4) .4570(2) .11910(10) .103(2) Uani 1.00
C95 .1470(4) .4571(2) .1484(2) .104(2) Uani 1.00
C96 .1070(3) .3383(2) .19290(10) .0820(10) Uani 1.00
H9' -.0215 .1390 .3223 .061(6) Uiso 1.00
H10' .4353 -.3506 .4302 .046(6) Uiso 1.00
H2 .2102 .0515 .5815 .019(4) Uiso 1.00
H3 .4100 -.1611 .6305 .025(4) Uiso 1.00
H7 .1969 .0332 -.0381 .056(6) Uiso 1.00
H6 .4023 -.1713 .0062 .039(5) Uiso 1.00
H92 .5033 .1384 .1934 .034(5) Uiso 1.00
H93 .5718 .3374 .1197 .064(6) Uiso 1.00
H94 .3786 .5281 .0937 .086(7) Uiso 1.00
H95 .0851 .5460 .1354 .130(10) Uiso 1.00
H96 -.0112 .3393 .2131 .040(5) Uiso 1.00
H12 .6622 -.0391 .2295 .027(4) Uiso 1.00
H13 .9597 -.0841 .2133 .049(5) Uiso 1.00
H14 1.1395 -.3071 .2788 .033(4) Uiso 1.00
H15 1.0034 -.4743 .3702 .075(7) Uiso 1.00
H16 .7044 -.4242 .3859 .046(5) Uiso 1.00
H4A .6577 -.4651 .6211 .066(6) Uiso 1.00
H4B .4867 -.3814 .6670 .074(7) Uiso 1.00
H4C .6596 -.3302 .6364 .067(7) Uiso 1.00
H1A -.0830 .3235 .4407 .080(8) Uiso 1.00
H1B .0899 .2677 .5019 .081(7) Uiso 1.00
H1C -.0543 .1850 .5359 .053(6) Uiso 1.00
H8A -.0337 .2124 .1008 .100(10) Uiso 1.00
H8B .0251 .2060 -.0124 .060(6) Uiso 1.00
H8C .1070 .2690 .0382 .089(8) Uiso 1.00
H5A .5407 -.3896 .2282 .099(9) Uiso 1.00
H5B .6930 -.3184 .1632 .087(8) Uiso 1.00
H5C .5611 -.3480 .1119 .066(6) Uiso 1.00

loop_
_geom_angle_atom_site_label_1
_geom_angle_atom_site_label_2
_geom_angle_atom_site_label_3
_geom_angle
_geom_angle_publ_flag
C2 C1 C9a 122.1(2) ?
C2 C1 O1' 122.6(2) ?
C9a C1 O1' 115.3(2) ?
C1 C2 C3 119.8(2) ?
C2 C3 C4 119.3(2) ?
C3 C4 C4a 122.0(2) ?
C3 C4 O4' 122.3(2) ?
C4a C4 O4' 115.6(2) ?
C4 C4a C10 118.6(2) ?
C4 C4a C9a 118.3(2) ?
C10 C4a C9a 122.9(2) y
C6 C5 C10a 118.3(2) ?
C9 C8a C10a 122.1(2) y
C8a C9 C9a 114.9(2) y
C8a C9 O9' 104.3(2) y
C8a C9 C91 109.8(2) y
C9a C9 O9' 107.2(2) y
C91 C9 C9a 109.3(2) y
C91 C9 O9' 111.1(2) y
C6 C5 C5' 116.9(2) y
C10a C5 C5' 124.8(2) y
C5 C6 C7 121.9(2) ?
C6 C7 C8 121.6(2) ?
C8 C8a C9 117.5(2) ?
C8 C8a C10a 120.3(2) ?
C1 C9a C9 118.8(2) ?
C1 C9a C4a 118.2(2) ?
C10 C10a C8a 122.7(2) y
C9 C9a C4a 122.9(2) y
C10a C10 C4a 114.4(2) y
C4a C10 O10' 107.1(2) y
C11 C10 C4a 109.4(2) y
C10a C10 O10' 104.4(2) y
C11 C10 C10a 110.4(2) y
C11 C10 O10' 111.0(2) y
C7 C8 C8' 115.8(2) y
C7 C8 C8a 118.3(2) ?
C8' C8 C8a 125.9(2) y
C5 C10a C10 117.8(2) ?
C5 C10a C8a 119.5(2) ?
C10 C11 C12 120.3(2) ?
C10 C11 C16 122.8(2) ?
C12 C11 C16 116.9(2) ?
C11 C12 C13 121.7(2) ?
C12 C13 C14 120.3(2) ?
C13 C14 C15 119.2(2) ?
C14 C15 C16 120.6(2) ?
C11 C16 C15 121.3(2) ?
C9 C91 C92 119.6(2) ?
C9 C91 C96 122.7(2) ?
C92 C91 C96 117.7(2) ?
C91 C92 C93 121.5(2) ?
C92 C93 C94 119.5(3) ?
C93 C94 C95 120.0(2) ?
C94 C95 C96 120.0(2) ?
C91 C96 C95 121.2(2) ?
C1 O1' C1" 117.5(2) ?
C4 O4' C4" 118.0(2) ?
C9 O9' H9' 100.8(2) ?
C10 O10' H10' 105.3(2) ?
C1 C2 H2 120.0(2) ?
C3 C2 H2 120.2(2) ?
C2 C3 H3 120.4(2) ?
C4 C3 H3 120.3(2) ?
C5 C6 H6 119.1(2) ?
C7 C6 H6 119.0(2) ?
C6 C7 H7 119.2(2) ?
C11 C12 H12 118.0(2) ?
C13 C12 H12 120.3(2) ?
C12 C13 H13 116.4(2) ?
C14 C13 H13 123.1(2) ?
C13 C14 H14 122.2(2) ?
C15 C14 H14 118.5(2) ?
C14 C15 H15 125.0(2) ?
C16 C15 H15 114.4(2) ?
C11 C16 H16 115.1(2) ?
C15 C16 H16 123.3(2) ?
C8 C7 H7 119.2(2) ?
O1' C1" H1A 99.2(2) ?
O1' C1" H1B 104.3(2) ?
O1' C1" H1C 109.3(2) ?
H1A C1" H1B 108.8(2) ?
H1A C1" H1C 121.4(2) ?
H1B C1" H1C 111.9(2) ?
O4' C4" H4A 101.8(2) ?
O4' C4" H4B 105.8(2) ?
O4' C4" H4C 112.0(2) ?
H4A C4" H4B 108.2(2) ?
H4A C4" H4C 116.2(2) ?
H4B C4" H4C 111.9(2) ?
C5 C5' H5A 112.0(2) ?
C5 C5' H5B 112.3(2) ?
C5 C5' H5C 103.8(2) ?
H5A C5' H5B 114.7(2) ?
H5A C5' H5C 104.1(2) ?
H5B C5' H5C 108.9(2) ?
C8 C8' H8A 113.7(2) ?
C8 C8' H8B 106.5(2) ?
C8 C8' H8C 108.1(2) ?
H8A C8' H8B 121.2(2) ?
H8A C8' H8C 100.8(2) ?
H8B C8' H8C 105.6(2) ?
C91 C92 H92 123.0(2) ?
C93 C92 H92 115.4(3) ?
C92 C93 H93 119.1(3) ?
C94 C93 H93 121.2(3) ?
C93 C94 H94 104.9(3) ?
C95 C94 H94 134.5(3) ?
C94 C95 H95 104.7(3) ?
C96 C95 H95 135.1(3) ?
C91 C96 H96 119.4(2) ?
C95 C96 H96 119.4(2) ?

loop_
_geom_bond_atom_site_label_1
_geom_bond_atom_site_label_2
_geom_bond_site_symmetry_1
_geom_bond_site_symmetry_2
_geom_bond_distance
_geom_bond_publ_flag
C1 C2 . . 1.364(2) ?
C1 C9a . . 1.413(2) y
C1 O1' . . 1.380(2) y
C2 C3 . . 1.379(3) ?
C3 C4 . . 1.372(2) ?
C4 C4a . . 1.411(2) y
C4 O4' . . 1.383(2) y
C4a C9a . . 1.392(2) y
C4a C10 . . 1.526(2) y
C5 C6 . . 1.379(3) ?
C5 C10a . . 1.417(3) y
C5 C5' . . 1.518(3) y
C6 C7 . . 1.368(4) ?
C7 C8 . . 1.374(3) ?
C8 C8a . . 1.415(2) y
C8 C8' . . 1.513(3) y
C8a C9 . . 1.531(2) y
C8a C10a . . 1.405(3) y
C9 C91 . . 1.551(2) y
C9 C9a . . 1.522(2) y
C9 O9' . . 1.448(2) y
C10 C11 . . 1.544(2) y
C10 C10a . . 1.534(2) y
C10 O10' . . 1.449(2) y
C1" O1' . . 1.436(3) ?
C4" O4' . . 1.425(3) ?
C11 C12 . . 1.372(3) ?
C11 C16 . . 1.390(3) ?
C12 C13 . . 1.394(3) ?
C13 C14 . . 1.356(3) ?
C14 C15 . . 1.369(3) ?
C15 C16 . . 1.382(3) ?
C91 C92 . . 1.373(3) ?
C91 C96 . . 1.385(3) ?
C92 C93 . . 1.397(3) ?
C93 C94 . . 1.365(4) ?
C94 C95 . . 1.373(5) ?
C95 C96 . . 1.384(3) ?
C2 H2 . . .959(2) ?
C3 H3 . . .959(2) ?
C6 H6 . . .960(2) ?
C7 H7 . . .960(2) ?
C12 H12 . . .970(2) ?
C13 H13 . . .954(2) ?
C14 H14 . . .942(2) ?
C15 H15 . . .944(2) ?
C16 H16 . . .988(2) ?
C1" H1A . . .928(2) ?
C1" H1B . . 1.056(2) ?
C1" H1C . . .928(2) ?
C4" H4A . . .979(3) ?
C4" H4B . . 1.005(3) ?
C4" H4C . . .978(2) ?
C5' H5A . . .973(3) ?
C5' H5B . . 1.010(3) ?
C5' H5C . . .981(2) ?
C8' H8A . . .925(3) ?
C8' H8B . . .956(2) ?
C8' H8C . . 1.013(3) ?
C92 H92 . . .999(2) ?
C93 H93 . . 1.025(2) ?
C94 H94 . . 1.025(2) ?
C95 H95 . . .933(3) ?
C96 H96 . . .959(3) ?
O9' H9' . . .950(2) ?
O10' H10' . . .924(2) ?

loop_
_geom_hbond_atom_site_label_D
_geom_hbond_atom_site_label_H
_geom_hbond_atom_site_label_A
_geom_hbond_distance_DH
_geom_hbond_distance_HA
_geom_hbond_distance_DA
_geom_hbond_angle_DHA
_geom_hbond_publ_flag
O9' H9' O1' 0.950(2) 1.892(2) 2.709(2) 142.5(2) y
O10' H10' O4' 0.924(2) 1.946(2) 2.699(2) 137.3(2) y

loop_
_geom_torsion_atom_site_label_1
_geom_torsion_atom_site_label_2
_geom_torsion_atom_site_label_3
_geom_torsion_atom_site_label_4
_geom_torsion
_geom_torsion_publ_flag
C4 C4a C9a C1 0.5(2) y
C10 C4a C9a C9 0.7(2) y
C9a C4a C10 C10a -1.9(2) y
C4 C4a C10 C10a 174.1(2) y
C4a C10 C10a C5 -177.0(2) y
C4a C10 C10a C8a 0.7(2) y
C4 C4a C10 O10' 58.7(2) y
C4 C4a C10 C11 -61.7(2) y
C8 C8a C10a C5 1.5(2) y
C9 C8a C10a C10 1.7(2) y
C10a C8a C9 C9a -2.7(2) y
C8 C8a C9 C9a 175.1(2) y
C8a C9 C9a C1 -174.0(2) y
C8a C9 C9a C4a 1.6(2) y
C8 C8a C9 O9' 58.0(2) y
C8 C8a C9 C91 -61.1(2) y
C9a C1 C2 C3 -3.3(2) ?
O1' C1 C2 C3 174.5(2) ?
C2 C1 C9a C4a 2.9(2) ?
C2 C1 C9a C9 178.7(2) ?
O1' C1 C9a C4a -175.0(2) ?
O1' C1 C9a C9 0.7(2) ?
C2 C1 O1' C1" -3.1(2) ?
C1 C2 C3 C4 0.1(2) ?
C2 C3 C4 C4a 3.5(2) ?
C2 C3 C4 O4' -174.3(2) ?
C3 C4 C4a C9a -3.5(4) ?
C3 C4 C4a C10 -179.6(2) ?
O4' C4 C4a C9a 174.1(2) ?
O4' C4 C4a C10 -2.0(3) ?
C3 C4 O4' C4" -5.4(2) ?
C4 C4a C9a C9 -175.0(2) ?
C10 C4a C9a C1 176.3(2) ?
C9a C4a C10 O10' -117.0(2) ?
C9a C4a C10 C11 122.6(2) ?
C10a C5 C6 C7 0.1(2) ?
C5' C5 C6 C7 -180.0(3) ?
C6 C5 C10a C8a -1.2(2) ?
C6 C5 C10a C10 176.6(2) ?
C5' C5 C10a C8a 178.9(2) ?
C5' C5 C10a C10 -3.8(2) ?
C5 C6 C7 C8 0.7(2) ?
C6 C7 C8 C8a -0.4(2) ?
C6 C7 C8 C8' -179.0(3) ?
C7 C8 C8a C9 -178.6(2) ?
C7 C8 C8a C10a -0.7(2) ?
C8' C8 C8a C9 -0.2(2) ?
C8' C8 C8a C10a 178.0(2) ?
C10a C8a C9 O9' -119.8(2) ?
C10a C8a C9 C91 121.0(2) ?
C8 C8a C10a C10 -176.1(2) ?
C9 C8a C10a C5 179.3(2) ?
O9' C9 C9a C1 -58.5(2) ?
O9' C9 C9a C4a 117.0(2) ?
C91 C9 C9a C1 62.0(2) ?
C91 C9 C9a C4a -122.4(2) ?
C9a C9 O9' H9' 50.4(2) ?
C8a C9 C91 C92 -57.9(2) ?
C9a C9 C91 C92 69.1(2) ?
O9' C9 C91 C96 7.8(2) ?
O10' C10 C10a C5 -60.3(2) ?
C11 C10 C10a C5 58.7(2) ?
C11 C10 C10a C8a -123.3(2) ?
C4a C10 O10' H10' -52.1(2) ?
C4a C10 C11 C12 -71.4(2) ?
C10a C10 C11 C12 55.4(2) ?
